data_1562784
loop_
_publ_author_name
'Jin, Jing'
'Han, Xiao'
'Meng, Qin'
'Li, Dan'
'Chi, Yu-Xian'
'Niu, Shu-Yun'

_publ_section_title
;
 Syntheses, structures and photoelectric properties of a series of
 Cd(II)/Zn(II) coordination polymers and coordination supramolecules
;
_journal_name_full 'Journal of Solid State Chemistry'
_journal_page_first 92
_journal_page_last 102
_journal_paper_doi 10.1016/j.jssc.2012.09.016
_journal_volume 197
_journal_year 2013
_chemical_formula_sum 'C7 H15 N O10 Zn'
_chemical_formula_weight 338.57
_space_group_IT_number 2
_space_group_name_Hall '-P 1'
_space_group_name_H-M_alt 'P -1'
_symmetry_cell_setting triclinic
_symmetry_space_group_name_H-M 'P -1'
_atom_sites_solution_hydrogens geom
_atom_sites_solution_primary direct
_atom_sites_solution_secondary difmap
_audit_creation_method SHELXL-97
_cell_angle_alpha 107.14(3)
_cell_angle_beta 99.42(3)
_cell_angle_gamma 102.75(3)
_cell_formula_units_Z 2
_cell_length_a 7.0857(14)
_cell_length_b 8.3323(17)
_cell_length_c 11.449(2)
_cell_measurement_reflns_used 5524
_cell_measurement_temperature 293(2)
_cell_measurement_theta_max 27.48
_cell_measurement_theta_min 3.17
_cell_volume 610.7(3)
_computing_cell_refinement 'PROCESS AUTO'
_computing_data_collection 'PROCESS AUTO'
_computing_data_reduction 'PROCESS AUTO'
_computing_structure_refinement 'SHELXL-97 (Sheldrick, 2008)'
_computing_structure_solution 'SHELXS-97 (Sheldrick, 2008)'
_diffrn_ambient_temperature 293(2)
_diffrn_measured_fraction_theta_full 0.988
_diffrn_measured_fraction_theta_max 0.988
_diffrn_measurement_device_type 'Rigaku RAXIS-RAPID'
_diffrn_measurement_method Omega-scan
_diffrn_radiation_monochromator graphite
_diffrn_radiation_source 'fine-focus sealed tube'
_diffrn_radiation_type MoK\a
_diffrn_radiation_wavelength 0.71073
_diffrn_reflns_av_R_equivalents 0.0175
_diffrn_reflns_av_sigmaI/netI 0.0224
_diffrn_reflns_limit_h_max 9
_diffrn_reflns_limit_h_min -8
_diffrn_reflns_limit_k_max 10
_diffrn_reflns_limit_k_min -10
_diffrn_reflns_limit_l_max 14
_diffrn_reflns_limit_l_min -14
_diffrn_reflns_number 6085
_diffrn_reflns_theta_full 27.48
_diffrn_reflns_theta_max 27.48
_diffrn_reflns_theta_min 3.17
_exptl_absorpt_coefficient_mu 2.061
_exptl_absorpt_correction_T_max 0.8330
_exptl_absorpt_correction_T_min 0.5805
_exptl_absorpt_correction_type empirical
_exptl_absorpt_process_details Higashi,T(1995)
_exptl_crystal_colour light-yellow
_exptl_crystal_density_diffrn 1.841
_exptl_crystal_density_method 'not measured'
_exptl_crystal_description block
_exptl_crystal_F_000 348
_exptl_crystal_size_max 0.30
_exptl_crystal_size_mid 0.15
_exptl_crystal_size_min 0.09
_refine_diff_density_max 0.307
_refine_diff_density_min -0.396
_refine_diff_density_rms 0.065
_refine_ls_extinction_method none
_refine_ls_goodness_of_fit_ref 1.101
_refine_ls_hydrogen_treatment mixed
_refine_ls_matrix_type full
_refine_ls_number_parameters 232
_refine_ls_number_reflns 2783
_refine_ls_number_restraints 12
_refine_ls_restrained_S_all 1.099
_refine_ls_R_factor_all 0.0265
_refine_ls_R_factor_gt 0.0229
_refine_ls_shift/su_max 0.001
_refine_ls_shift/su_mean 0.000
_refine_ls_structure_factor_coef Fsqd
_refine_ls_weighting_details 'calc w=1/[\s^2^(Fo^2^)+(0.0271P)^2^+0.2235P] where P=(Fo^2^+2Fc^2^)/3'
_refine_ls_weighting_scheme calc
_refine_ls_wR_factor_gt 0.0551
_refine_ls_wR_factor_ref 0.0568
_reflns_number_gt 2553
_reflns_number_total 2783
_reflns_threshold_expression >2sigma(I)
_cod_data_source_file JSSC-2013-197-92.cif
_cod_data_source_block 4
_cod_depositor_comments
;
The following automatic conversions were performed:

data item '_symmetry_cell_setting' value 'Triclinic' was changed to
'triclinic' in accordance with the built-in table derived from the
CIF Core dictionary named 'cif_core.dic' version 2.4.5 last updated
on 2014-11-21.

Automatic conversion script
Id: cif_fix_values 8369 2020-08-20 11:38:08Z andrius 
;
_cod_original_cell_volume 610.7(2)
_cod_original_sg_symbol_H-M P-1
_cod_database_code 1562784

loop_
_symmetry_equiv_pos_as_xyz
'x, y, z'
'-x, -y, -z'

loop_
_atom_site_label
_atom_site_type_symbol
_atom_site_fract_x
_atom_site_fract_y
_atom_site_fract_z
_atom_site_U_iso_or_equiv
_atom_site_adp_type
_atom_site_occupancy
_atom_site_symmetry_multiplicity
_atom_site_calc_flag
_atom_site_refinement_flags
_atom_site_disorder_assembly
_atom_site_disorder_group
Zn Zn 0.19714(3) -0.10348(2) 0.714777(17) 0.01959(7) Uani 1 1 d . . .
N1 N 0.4180(2) 0.14020(18) 0.76339(12) 0.0179(3) Uani 1 1 d . . .
O1 O 0.18857(18) -0.07325(16) 0.53920(11) 0.0237(3) Uani 1 1 d . . .
O2 O 0.32766(19) 0.09676(17) 0.44116(11) 0.0256(3) Uani 1 1 d . . .
O3 O 0.7747(2) 0.46186(17) 1.11669(11) 0.0307(3) Uani 1 1 d . . .
O4 O 0.8744(2) 0.67522(16) 1.04186(11) 0.0277(3) Uani 1 1 d . . .
O5 O -0.0403(2) -0.33282(17) 0.62860(12) 0.0279(3) Uani 1 1 d D . .
H5A H -0.009(4) -0.427(2) 0.625(3) 0.052(8) Uiso 1 1 d D . .
H5B H -0.092(4) -0.337(4) 0.5553(15) 0.068(9) Uiso 1 1 d D . .
O6 O 0.4147(2) -0.24673(19) 0.68243(13) 0.0307(3) Uani 1 1 d D . .
H6A H 0.484(4) -0.225(4) 0.633(2) 0.058(9) Uiso 1 1 d D . .
H6B H 0.503(3) -0.228(4) 0.7490(18) 0.065(9) Uiso 1 1 d D . .
O7 O -0.02187(19) 0.02624(17) 0.76258(11) 0.0239(3) Uani 1 1 d D . .
H7A H 0.020(4) 0.1320(16) 0.811(2) 0.043(7) Uiso 1 1 d D . .
H7B H -0.115(3) 0.007(3) 0.6999(17) 0.044(7) Uiso 1 1 d D . .
O8 O 0.2328(3) -0.13985(19) 0.88476(12) 0.0356(3) Uani 1 1 d D . .
H8A H 0.218(4) -0.2405(18) 0.890(2) 0.046(7) Uiso 1 1 d D . .
H8B H 0.237(4) -0.069(3) 0.9561(14) 0.050(8) Uiso 1 1 d D . .
O9 O 0.2493(2) 0.12540(19) 1.09457(13) 0.0315(3) Uani 1 1 d D . .
H9A H 0.163(3) 0.094(3) 1.132(2) 0.041(7) Uiso 1 1 d D . .
H9B H 0.201(4) 0.190(3) 1.061(2) 0.049(8) Uiso 1 1 d D . .
O10 O 0.9220(2) 0.62258(18) 1.37033(12) 0.0325(3) Uani 1 1 d D . .
H10A H 0.874(4) 0.586(4) 1.2918(10) 0.057(8) Uiso 1 1 d D . .
H10B H 1.004(3) 0.7226(18) 1.397(2) 0.044(7) Uiso 1 1 d D . .
C1 C 0.5288(2) 0.2467(2) 0.87770(15) 0.0186(3) Uani 1 1 d . . .
H1A H 0.507(3) 0.213(3) 0.9453(19) 0.021(5) Uiso 1 1 d . . .
C2 C 0.6721(2) 0.4015(2) 0.89708(14) 0.0180(3) Uani 1 1 d . . .
C3 C 0.7029(3) 0.4441(2) 0.79197(16) 0.0232(3) Uani 1 1 d . . .
H3A H 0.805(3) 0.542(3) 0.804(2) 0.033(6) Uiso 1 1 d . . .
C4 C 0.5875(3) 0.3355(2) 0.67335(15) 0.0230(3) Uani 1 1 d . . .
H4A H 0.605(3) 0.361(3) 0.600(2) 0.028(5) Uiso 1 1 d . . .
C5 C 0.4453(2) 0.1855(2) 0.66296(14) 0.0171(3) Uani 1 1 d . . .
C6 C 0.3101(2) 0.0607(2) 0.53757(14) 0.0179(3) Uani 1 1 d . . .
C7 C 0.7842(2) 0.5222(2) 1.02935(15) 0.0194(3) Uani 1 1 d . . .

loop_
_atom_site_aniso_label
_atom_site_aniso_U_11
_atom_site_aniso_U_22
_atom_site_aniso_U_33
_atom_site_aniso_U_23
_atom_site_aniso_U_13
_atom_site_aniso_U_12
Zn 0.02211(11) 0.01781(11) 0.01542(10) 0.00597(7) 0.00242(7) 0.00024(7)
N1 0.0191(7) 0.0182(7) 0.0138(6) 0.0057(5) 0.0008(5) 0.0021(5)
O1 0.0257(6) 0.0216(6) 0.0156(5) 0.0049(5) -0.0005(5) -0.0034(5)
O2 0.0267(6) 0.0308(7) 0.0135(5) 0.0084(5) 0.0002(5) -0.0009(5)
O3 0.0450(8) 0.0235(7) 0.0159(6) 0.0050(5) -0.0010(5) 0.0035(6)
O4 0.0339(7) 0.0184(6) 0.0201(6) 0.0012(5) -0.0007(5) -0.0010(5)
O5 0.0323(7) 0.0207(7) 0.0241(6) 0.0072(5) 0.0024(6) -0.0011(5)
O6 0.0303(7) 0.0330(8) 0.0333(7) 0.0158(6) 0.0112(6) 0.0097(6)
O7 0.0237(6) 0.0212(6) 0.0194(6) 0.0017(5) -0.0020(5) 0.0044(5)
O8 0.0654(10) 0.0272(8) 0.0192(6) 0.0123(6) 0.0105(7) 0.0173(7)
O9 0.0377(8) 0.0331(8) 0.0283(7) 0.0140(6) 0.0118(6) 0.0115(6)
O10 0.0421(8) 0.0241(7) 0.0195(6) 0.0043(5) -0.0015(6) -0.0026(6)
C1 0.0209(8) 0.0191(8) 0.0136(7) 0.0059(6) 0.0019(6) 0.0026(6)
C2 0.0171(7) 0.0178(8) 0.0144(7) 0.0022(6) 0.0002(6) 0.0030(6)
C3 0.0243(9) 0.0195(8) 0.0197(8) 0.0048(7) 0.0046(7) -0.0025(7)
C4 0.0272(9) 0.0221(9) 0.0155(7) 0.0061(7) 0.0045(7) -0.0002(7)
C5 0.0186(7) 0.0170(8) 0.0127(7) 0.0034(6) 0.0012(6) 0.0036(6)
C6 0.0179(7) 0.0192(8) 0.0138(7) 0.0041(6) 0.0016(6) 0.0036(6)
C7 0.0200(8) 0.0182(8) 0.0152(7) 0.0011(6) 0.0004(6) 0.0054(6)

loop_
_atom_type_symbol
_atom_type_description
_atom_type_scat_dispersion_real
_atom_type_scat_dispersion_imag
_atom_type_scat_source
C C 0.0033 0.0016 'International Tables Vol C Tables 4.2.6.8 and 6.1.1.4'
H H 0.0000 0.0000 'International Tables Vol C Tables 4.2.6.8 and 6.1.1.4'
N N 0.0061 0.0033 'International Tables Vol C Tables 4.2.6.8 and 6.1.1.4'
O O 0.0106 0.0060 'International Tables Vol C Tables 4.2.6.8 and 6.1.1.4'
Zn Zn 0.2839 1.4301 'International Tables Vol C Tables 4.2.6.8 and 6.1.1.4'

loop_
_geom_angle_atom_site_label_1
_geom_angle_atom_site_label_2
_geom_angle_atom_site_label_3
_geom_angle
_geom_angle_site_symmetry_1
_geom_angle_site_symmetry_3
O8 Zn O1 173.96(6) . .
O8 Zn O5 92.51(7) . .
O1 Zn O5 89.35(6) . .
O8 Zn N1 100.37(7) . .
O1 Zn N1 78.07(6) . .
O5 Zn N1 166.90(5) . .
O8 Zn O7 88.92(6) . .
O1 Zn O7 96.94(6) . .
O5 Zn O7 86.47(6) . .
N1 Zn O7 91.40(6) . .
O8 Zn O6 85.11(6) . .
O1 Zn O6 89.08(6) . .
O5 Zn O6 91.88(6) . .
N1 Zn O6 91.55(6) . .
O7 Zn O6 173.73(5) . .
C1 N1 C5 118.67(14) . .
C1 N1 Zn 128.33(11) . .
C5 N1 Zn 113.00(11) . .
C6 O1 Zn 116.64(11) . .
Zn O5 H5A 114.7(19) . .
Zn O5 H5B 109(2) . .
H5A O5 H5B 110(3) . .
Zn O6 H6A 116.7(19) . .
Zn O6 H6B 114(2) . .
H6A O6 H6B 103(3) . .
Zn O7 H7A 117.3(17) . .
Zn O7 H7B 112.7(18) . .
H7A O7 H7B 114(2) . .
Zn O8 H8A 121.4(18) . .
Zn O8 H8B 128.6(18) . .
H8A O8 H8B 108(3) . .
H9A O9 H9B 103(2) . .
H10A O10 H10B 113(3) . .
N1 C1 C2 122.92(15) . .
N1 C1 H1A 117.1(13) . .
C2 C1 H1A 120.0(13) . .
C1 C2 C3 117.78(15) . .
C1 C2 C7 120.52(14) . .
C3 C2 C7 121.65(15) . .
C4 C3 C2 119.69(16) . .
C4 C3 H3A 122.2(14) . .
C2 C3 H3A 118.1(14) . .
C5 C4 C3 118.65(15) . .
C5 C4 H4A 119.7(14) . .
C3 C4 H4A 121.7(14) . .
N1 C5 C4 122.25(15) . .
N1 C5 C6 115.39(14) . .
C4 C5 C6 122.36(14) . .
O2 C6 O1 124.94(15) . .
O2 C6 C5 118.23(15) . .
O1 C6 C5 116.83(14) . .
O4 C7 O3 125.64(15) . .
O4 C7 C2 116.84(15) . .
O3 C7 C2 117.49(15) . .

loop_
_geom_bond_atom_site_label_1
_geom_bond_atom_site_label_2
_geom_bond_distance
_geom_bond_site_symmetry_2
Zn O8 2.0404(13) .
Zn O1 2.0912(12) .
Zn O5 2.0934(17) .
Zn N1 2.1277(16) .
Zn O7 2.1321(14) .
Zn O6 2.1624(15) .
N1 C1 1.337(2) .
N1 C5 1.341(2) .
O1 C6 1.257(2) .
O2 C6 1.244(2) .
O3 C7 1.249(2) .
O4 C7 1.248(2) .
O5 H5A 0.851(10) .
O5 H5B 0.847(10) .
O6 H6A 0.837(10) .
O6 H6B 0.853(10) .
O7 H7A 0.845(10) .
O7 H7B 0.842(10) .
O8 H8A 0.842(10) .
O8 H8B 0.847(10) .
O9 H9A 0.840(10) .
O9 H9B 0.846(10) .
O10 H10A 0.843(10) .
O10 H10B 0.839(10) .
C1 C2 1.387(2) .
C1 H1A 0.92(2) .
C2 C3 1.387(2) .
C2 C7 1.514(2) .
C3 C4 1.385(2) .
C3 H3A 0.92(2) .
C4 C5 1.382(2) .
C4 H4A 0.95(2) .
C5 C6 1.513(2) .

loop_
_geom_hbond_atom_site_label_D
_geom_hbond_atom_site_label_H
_geom_hbond_atom_site_label_A
_geom_hbond_distance_DH
_geom_hbond_distance_HA
_geom_hbond_distance_DA
_geom_hbond_angle_DHA
_geom_hbond_site_symmetry_A
O5 H5B O10 0.847(10) 2.067(18) 2.8288(19) 149(3) 1_444
O8 H8B O9 0.847(10) 1.877(12) 2.708(2) 167(3) .
O10 H10A O3 0.843(10) 1.892(12) 2.723(2) 169(3) .
O10 H10B O1 0.839(10) 1.987(16) 2.745(2) 150(2) 1_666
